data_2219548
loop_
_publ_author_name
'Li, Xu-Yun'
'Song, Zu-Wei'

_publ_section_title
;
 <i>N</i>-(2-Aminophenylsulfonyl)-<i>N</i>-(2-nitrophenylsulfonyl)methylamine
;
_journal_coeditor_code CV2436
_journal_issue 10
_journal_name_full 'Acta Crystallographica Section E'
_journal_page_first o1906
_journal_paper_doi 10.1107/S1600536808028092
_journal_volume 64
_journal_year 2008
_chemical_formula_iupac 'C13 H13 N3 O6 S2'
_chemical_formula_moiety 'C13 H13 N3 O6 S2'
_chemical_formula_sum 'C13 H13 N3 O6 S2'
_chemical_formula_weight 371.38
_chemical_name_systematic
;
<i>N</i>-(2-Aminophenylsulfonyl)-<i>N</i>-(2-nitrophenylsulfonyl)methylamine
;
_space_group_IT_number 61
_symmetry_cell_setting orthorhombic
_symmetry_space_group_name_Hall '-P 2ac 2ab'
_symmetry_space_group_name_H-M 'P b c a'
_atom_sites_solution_hydrogens geom
_atom_sites_solution_primary direct
_atom_sites_solution_secondary difmap
_audit_creation_method SHELXL97
_cell_angle_alpha 90.00
_cell_angle_beta 90.00
_cell_angle_gamma 90.00
_cell_formula_units_Z 8
_cell_length_a 13.844(3)
_cell_length_b 12.942(2)
_cell_length_c 16.645(3)
_cell_measurement_reflns_used 37072
_cell_measurement_temperature 153(2)
_cell_measurement_theta_max 55.06
_cell_measurement_theta_min 6.30
_cell_volume 2982.3(10)
_computing_cell_refinement 'RAPID-AUTO (Rigaku, 2004)'
_computing_data_collection 'RAPID-AUTO (Rigaku, 2004)'
_computing_data_reduction 'RAPID-AUTO (Rigaku, 2004)'
_computing_molecular_graphics 'SHELXTL (Sheldrick, 2008)'
_computing_publication_material 'SHELXTL (Sheldrick, 2008)'
_computing_structure_refinement 'SHELXTL (Sheldrick, 2008)'
_computing_structure_solution 'SHELXTL (Sheldrick, 2008)'
_diffrn_ambient_temperature 153(2)
_diffrn_measured_fraction_theta_full 0.998
_diffrn_measured_fraction_theta_max 0.998
_diffrn_measurement_device_type 'Rigaku R-AXIS RAPID IP area-detector'
_diffrn_measurement_method '\w oscillation'
_diffrn_radiation_monochromator graphite
_diffrn_radiation_source 'Rotating anode'
_diffrn_radiation_type MoK\a
_diffrn_radiation_wavelength 0.71073
_diffrn_reflns_av_R_equivalents 0.0272
_diffrn_reflns_av_sigmaI/netI 0.0124
_diffrn_reflns_limit_h_max 16
_diffrn_reflns_limit_h_min -16
_diffrn_reflns_limit_k_max 15
_diffrn_reflns_limit_k_min -15
_diffrn_reflns_limit_l_max 18
_diffrn_reflns_limit_l_min -19
_diffrn_reflns_number 34829
_diffrn_reflns_theta_full 25.01
_diffrn_reflns_theta_max 25.01
_diffrn_reflns_theta_min 3.15
_diffrn_standards_decay_% 0
_diffrn_standards_number 0
_exptl_absorpt_coefficient_mu 0.396
_exptl_absorpt_correction_T_max 0.9694
_exptl_absorpt_correction_T_min 0.7327
_exptl_absorpt_correction_type multi-scan
_exptl_absorpt_process_details '(ABSCOR; Higashi, 1995)'
_exptl_crystal_colour yellow
_exptl_crystal_density_diffrn 1.654
_exptl_crystal_density_method 'not measured'
_exptl_crystal_description platelet
_exptl_crystal_F_000 1536
_exptl_crystal_size_max 0.60
_exptl_crystal_size_mid 0.56
_exptl_crystal_size_min 0.08
_refine_diff_density_max 0.418
_refine_diff_density_min -0.390
_refine_ls_extinction_coef 0.0018(3)
_refine_ls_extinction_expression Fc^*^=kFc[1+0.001xFc^2^\l^3^/sin(2\q)]^-1/4^
_refine_ls_extinction_method 'SHELXTL (Sheldrick, 2001)'
_refine_ls_goodness_of_fit_ref 1.077
_refine_ls_hydrogen_treatment constr
_refine_ls_matrix_type full
_refine_ls_number_parameters 218
_refine_ls_number_reflns 2630
_refine_ls_number_restraints 0
_refine_ls_restrained_S_all 1.077
_refine_ls_R_factor_all 0.0335
_refine_ls_R_factor_gt 0.0315
_refine_ls_shift/su_max 0.000
_refine_ls_shift/su_mean 0.000
_refine_ls_structure_factor_coef Fsqd
_refine_ls_weighting_details 'calc w=1/[\s^2^(Fo^2^)+(0.0473P)^2^+2.1978P] where P=(Fo^2^+2Fc^2^)/3'
_refine_ls_weighting_scheme calc
_refine_ls_wR_factor_gt 0.0855
_refine_ls_wR_factor_ref 0.0866
_reflns_number_gt 2428
_reflns_number_total 2630
_reflns_threshold_expression I>2\s(I)
_cod_data_source_file cv2436.cif
_cod_data_source_block I
_cod_original_cell_volume 2982.2(10)
_cod_original_sg_symbol_H-M Pbca
_cod_database_code 2219548
_cod_database_fobs_code 2219548

loop_
_symmetry_equiv_pos_as_xyz
'x, y, z'
'-x+1/2, -y, z+1/2'
'-x, y+1/2, -z+1/2'
'x+1/2, -y+1/2, -z'
'-x, -y, -z'
'x-1/2, y, -z-1/2'
'x, -y-1/2, z-1/2'
'-x-1/2, y-1/2, z'

loop_
_atom_site_type_symbol
_atom_site_label
_atom_site_fract_x
_atom_site_fract_y
_atom_site_fract_z
_atom_site_U_iso_or_equiv
_atom_site_adp_type
_atom_site_calc_flag
_atom_site_refinement_flags
_atom_site_occupancy
S S1 0.22770(3) 0.20009(3) 0.06984(2) 0.01845(14) Uani d . 1
S S2 0.43344(3) 0.22433(4) 0.04145(2) 0.01991(15) Uani d . 1
O O1 0.49675(13) 0.12116(13) -0.20069(10) 0.0487(5) Uani d . 1
O O2 0.40368(12) 0.08365(11) -0.10127(9) 0.0364(4) Uani d . 1
O O3 0.51339(9) 0.15580(11) 0.03241(8) 0.0281(3) Uani d . 1
O O4 0.43340(9) 0.29881(11) 0.10485(8) 0.0275(3) Uani d . 1
O O5 0.16079(10) 0.12669(11) 0.03769(8) 0.0288(3) Uani d . 1
O O6 0.23132(9) 0.30186(10) 0.03747(8) 0.0243(3) Uani d . 1
N N1 0.44722(12) 0.14579(12) -0.14329(9) 0.0266(4) Uani d . 1
N N2 0.33660(11) 0.14908(11) 0.05243(9) 0.0214(3) Uani d . 1
N N3 0.14942(13) 0.03260(13) 0.19054(11) 0.0366(4) Uani d . 1
H H3B 0.1590 0.0188 0.1394 0.044 Uiso calc R 1
H H3C 0.1251 -0.0150 0.2224 0.044 Uiso calc R 1
C C1 0.43468(12) 0.25628(14) -0.12717(11) 0.0211(4) Uani d . 1
C C2 0.43337(13) 0.31966(16) -0.19394(11) 0.0268(4) Uani d . 1
H H2A 0.4441 0.2917 -0.2460 0.032 Uiso calc R 1
C C3 0.41632(14) 0.42395(16) -0.18432(12) 0.0301(5) Uani d . 1
H H3D 0.4138 0.4678 -0.2300 0.036 Uiso calc R 1
C C4 0.40295(14) 0.46490(15) -0.10843(12) 0.0298(4) Uani d . 1
H H4B 0.3924 0.5370 -0.1020 0.036 Uiso calc R 1
C C5 0.40499(13) 0.40078(15) -0.04174(11) 0.0238(4) Uani d . 1
H H5B 0.3961 0.4295 0.0102 0.029 Uiso calc R 1
C C6 0.41971(12) 0.29552(14) -0.04974(11) 0.0186(4) Uani d . 1
C C7 0.34860(16) 0.03595(15) 0.06305(13) 0.0347(5) Uani d . 1
H H7A 0.4155 0.0166 0.0511 0.052 Uiso calc R 1
H H7B 0.3049 -0.0006 0.0264 0.052 Uiso calc R 1
H H7C 0.3333 0.0171 0.1186 0.052 Uiso calc R 1
C C8 0.21121(13) 0.20842(14) 0.17402(11) 0.0211(4) Uani d . 1
C C9 0.23455(13) 0.30465(15) 0.20835(12) 0.0255(4) Uani d . 1
H H9A 0.2607 0.3580 0.1758 0.031 Uiso calc R 1
C C10 0.21958(14) 0.32160(18) 0.28892(12) 0.0328(5) Uani d . 1
H H10A 0.2351 0.3864 0.3125 0.039 Uiso calc R 1
C C11 0.18139(14) 0.24220(19) 0.33523(12) 0.0359(5) Uani d . 1
H H11A 0.1707 0.2536 0.3909 0.043 Uiso calc R 1
C C12 0.15875(14) 0.14838(18) 0.30301(12) 0.0340(5) Uani d . 1
H H12A 0.1334 0.0957 0.3367 0.041 Uiso calc R 1
C C13 0.17225(13) 0.12809(15) 0.22050(12) 0.0272(4) Uani d . 1

loop_
_atom_site_aniso_label
_atom_site_aniso_U_11
_atom_site_aniso_U_22
_atom_site_aniso_U_33
_atom_site_aniso_U_12
_atom_site_aniso_U_13
_atom_site_aniso_U_23
S1 0.0183(2) 0.0203(2) 0.0167(2) 0.00124(16) 0.00013(16) -0.00004(16)
S2 0.0185(2) 0.0241(3) 0.0171(2) 0.00214(16) -0.00052(16) -0.00013(17)
O1 0.0593(11) 0.0436(10) 0.0431(9) 0.0052(8) 0.0250(8) -0.0135(7)
O2 0.0501(9) 0.0231(7) 0.0360(8) -0.0032(7) 0.0085(7) -0.0021(6)
O3 0.0214(7) 0.0326(8) 0.0304(7) 0.0080(6) 0.0002(5) 0.0034(6)
O4 0.0305(7) 0.0326(8) 0.0195(7) -0.0013(6) -0.0024(5) -0.0053(5)
O5 0.0265(7) 0.0303(7) 0.0297(7) -0.0043(6) -0.0045(5) -0.0064(6)
O6 0.0249(7) 0.0236(7) 0.0246(7) 0.0045(5) 0.0016(5) 0.0051(5)
N1 0.0301(8) 0.0271(9) 0.0226(8) 0.0023(7) 0.0029(7) -0.0057(7)
N2 0.0223(8) 0.0175(8) 0.0243(7) 0.0030(6) 0.0058(6) 0.0015(6)
N3 0.0400(10) 0.0259(9) 0.0438(10) 0.0013(8) 0.0158(8) 0.0048(8)
C1 0.0195(9) 0.0215(9) 0.0222(9) -0.0018(7) 0.0022(7) -0.0026(7)
C2 0.0257(10) 0.0352(11) 0.0194(9) -0.0058(8) 0.0032(7) 0.0002(8)
C3 0.0301(10) 0.0315(11) 0.0287(10) -0.0056(8) 0.0013(8) 0.0107(8)
C4 0.0310(10) 0.0213(10) 0.0371(11) -0.0013(8) 0.0021(9) 0.0041(8)
C5 0.0235(9) 0.0227(9) 0.0251(9) -0.0004(7) 0.0024(7) -0.0027(7)
C6 0.0163(8) 0.0220(9) 0.0176(9) -0.0013(7) 0.0014(7) 0.0004(7)
C7 0.0367(11) 0.0204(10) 0.0470(12) 0.0061(9) 0.0130(10) 0.0079(9)
C8 0.0174(8) 0.0287(10) 0.0171(9) 0.0045(7) 0.0010(7) 0.0007(7)
C9 0.0194(9) 0.0316(11) 0.0256(10) 0.0026(8) 0.0009(7) -0.0022(8)
C10 0.0245(10) 0.0453(12) 0.0285(10) 0.0031(9) -0.0014(8) -0.0121(9)
C11 0.0248(10) 0.0614(15) 0.0215(10) 0.0066(10) 0.0013(8) 0.0007(10)
C12 0.0254(10) 0.0476(13) 0.0289(10) 0.0092(9) 0.0078(8) 0.0112(9)
C13 0.0205(9) 0.0299(10) 0.0311(10) 0.0062(8) 0.0045(8) 0.0078(8)

loop_
_atom_type_symbol
_atom_type_description
_atom_type_scat_dispersion_real
_atom_type_scat_dispersion_imag
_atom_type_scat_source
C C 0.0033 0.0016 'International Tables Vol C Tables 4.2.6.8 and 6.1.1.4'
H H 0.0000 0.0000 'International Tables Vol C Tables 4.2.6.8 and 6.1.1.4'
N N 0.0061 0.0033 'International Tables Vol C Tables 4.2.6.8 and 6.1.1.4'
O O 0.0106 0.0060 'International Tables Vol C Tables 4.2.6.8 and 6.1.1.4'
S S 0.1246 0.1234 'International Tables Vol C Tables 4.2.6.8 and 6.1.1.4'

loop_
_geom_angle_atom_site_label_1
_geom_angle_atom_site_label_2
_geom_angle_atom_site_label_3
_geom_angle
O6 S1 O5 119.70(8)
O6 S1 N2 105.55(8)
O5 S1 N2 104.89(8)
O6 S1 C8 108.79(8)
O5 S1 C8 109.06(8)
N2 S1 C8 108.27(8)
O3 S2 O4 119.85(8)
O3 S2 N2 105.80(8)
O4 S2 N2 108.22(8)
O3 S2 C6 108.28(8)
O4 S2 C6 106.24(8)
N2 S2 C6 107.99(8)
O1 N1 O2 123.58(17)
O1 N1 C1 117.75(16)
O2 N1 C1 118.56(15)
C7 N2 S2 119.96(13)
C7 N2 S1 118.04(12)
S2 N2 S1 120.91(9)
C13 N3 H3B 120.0
C13 N3 H3C 120.0
H3B N3 H3C 120.0
C2 C1 C6 121.53(18)
C2 C1 N1 115.70(16)
C6 C1 N1 122.68(16)
C3 C2 C1 119.33(18)
C3 C2 H2A 120.3
C1 C2 H2A 120.3
C2 C3 C4 120.27(18)
C2 C3 H3D 119.9
C4 C3 H3D 119.9
C3 C4 C5 119.96(19)
C3 C4 H4B 120.0
C5 C4 H4B 120.0
C6 C5 C4 121.02(18)
C6 C5 H5B 119.5
C4 C5 H5B 119.5
C5 C6 C1 117.86(17)
C5 C6 S2 116.22(14)
C1 C6 S2 125.40(14)
N2 C7 H7A 109.5
N2 C7 H7B 109.5
H7A C7 H7B 109.5
N2 C7 H7C 109.5
H7A C7 H7C 109.5
H7B C7 H7C 109.5
C13 C8 C9 121.31(17)
C13 C8 S1 123.36(15)
C9 C8 S1 115.23(14)
C10 C9 C8 120.18(19)
C10 C9 H9A 119.9
C8 C9 H9A 119.9
C9 C10 C11 118.7(2)
C9 C10 H10A 120.6
C11 C10 H10A 120.6
C12 C11 C10 121.86(19)
C12 C11 H11A 119.1
C10 C11 H11A 119.1
C11 C12 C13 121.21(19)
C11 C12 H12A 119.4
C13 C12 H12A 119.4
N3 C13 C8 123.80(18)
N3 C13 C12 119.46(18)
C8 C13 C12 116.72(19)

loop_
_geom_bond_atom_site_label_1
_geom_bond_atom_site_label_2
_geom_bond_distance
S1 O6 1.4239(13)
S1 O5 1.4307(13)
S1 N2 1.6711(15)
S1 C8 1.7523(18)
S2 O3 1.4263(13)
S2 O4 1.4291(14)
S2 N2 1.6671(15)
S2 C6 1.7859(18)
O1 N1 1.218(2)
O2 N1 1.224(2)
N1 C1 1.465(2)
N2 C7 1.484(2)
N3 C13 1.370(3)
N3 H3B 0.8800
N3 H3C 0.8800
C1 C2 1.381(3)
C1 C6 1.401(2)
C2 C3 1.380(3)
C2 H2A 0.9500
C3 C4 1.382(3)
C3 H3D 0.9500
C4 C5 1.386(3)
C4 H4B 0.9500
C5 C6 1.384(3)
C5 H5B 0.9500
C7 H7A 0.9800
C7 H7B 0.9800
C7 H7C 0.9800
C8 C13 1.404(3)
C8 C9 1.408(3)
C9 C10 1.375(3)
C9 H9A 0.9500
C10 C11 1.389(3)
C10 H10A 0.9500
C11 C12 1.364(3)
C11 H11A 0.9500
C12 C13 1.411(3)
C12 H12A 0.9500

loop_
_geom_contact_atom_site_label_1
_geom_contact_atom_site_label_2
_geom_contact_distance
_geom_contact_site_symmetry_2
_geom_contact_publ_flag
Cg1 Cg2 3.899(3) 8_554 y

loop_
_geom_hbond_atom_site_label_D
_geom_hbond_atom_site_label_H
_geom_hbond_atom_site_label_A
_geom_hbond_site_symmetry_A
_geom_hbond_distance_DH
_geom_hbond_distance_HA
_geom_hbond_distance_DA
_geom_hbond_angle_DHA
N3 H3C O1 2 0.88 2.52 3.366(2) 160.4
C12 H12A O2 2 0.95 2.59 3.508(3) 162.0
C9 H9A N3 8_665 0.95 2.59 3.372(3) 139.7

loop_
_geom_torsion_atom_site_label_1
_geom_torsion_atom_site_label_2
_geom_torsion_atom_site_label_3
_geom_torsion_atom_site_label_4
_geom_torsion
O3 S2 N2 C7 8.83(17)
O4 S2 N2 C7 -120.79(15)
C6 S2 N2 C7 124.60(15)
O3 S2 N2 S1 176.65(10)
O4 S2 N2 S1 47.02(12)
C6 S2 N2 S1 -67.59(12)
O6 S1 N2 C7 -166.74(14)
O5 S1 N2 C7 -39.44(16)
C8 S1 N2 C7 76.90(16)
O6 S1 N2 S2 25.21(12)
O5 S1 N2 S2 152.52(10)
C8 S1 N2 S2 -91.14(11)
O1 N1 C1 C2 32.8(2)
O2 N1 C1 C2 -143.45(18)
O1 N1 C1 C6 -150.48(18)
O2 N1 C1 C6 33.2(3)
C6 C1 C2 C3 -0.4(3)
N1 C1 C2 C3 176.31(17)
C1 C2 C3 C4 1.5(3)
C2 C3 C4 C5 -1.1(3)
C3 C4 C5 C6 -0.4(3)
C4 C5 C6 C1 1.4(3)
C4 C5 C6 S2 173.57(15)
C2 C1 C6 C5 -1.0(3)
N1 C1 C6 C5 -177.53(16)
C2 C1 C6 S2 -172.37(14)
N1 C1 C6 S2 11.1(2)
O3 S2 C6 C5 -134.60(14)
O4 S2 C6 C5 -4.64(16)
N2 S2 C6 C5 111.28(15)
O3 S2 C6 C1 36.88(18)
O4 S2 C6 C1 166.83(15)
N2 S2 C6 C1 -77.25(16)
O6 S1 C8 C13 157.41(15)
O5 S1 C8 C13 25.25(18)
N2 S1 C8 C13 -88.35(16)
O6 S1 C8 C9 -18.95(16)
O5 S1 C8 C9 -151.11(13)
N2 S1 C8 C9 95.29(14)
C13 C8 C9 C10 0.1(3)
S1 C8 C9 C10 176.58(15)
C8 C9 C10 C11 0.1(3)
C9 C10 C11 C12 0.2(3)
C10 C11 C12 C13 -0.7(3)
C9 C8 C13 N3 -179.11(17)
S1 C8 C13 N3 4.8(3)
C9 C8 C13 C12 -0.6(3)
S1 C8 C13 C12 -176.77(14)
C11 C12 C13 N3 179.44(19)
C11 C12 C13 C8 0.9(3)

loop_
_cod_related_entry_id
_cod_related_entry_database
_cod_related_entry_code
1 ChemSpider 24740711
